data_2015508
loop_
_publ_author_name
'Britton, Doyle'

_publ_section_title
;
 3,5-Dichloro-4-cyanobenzoic acid: two polymorphs and the 0.25-hydrate,
 exhibiting two-dimensional ribbons and nets involving hydrogen-bonding
 and intermolecular Cl&#x00B7;&#x00B7;&#x00B7;N interactions
;
_journal_coeditor_code LN3011
_journal_issue 8
_journal_name_full 'Acta Crystallographica Section C'
_journal_page_first o510
_journal_page_last o514
_journal_paper_doi 10.1107/S0108270106023754
_journal_volume 62
_journal_year 2006
_chemical_formula_iupac 'C8 H3 Cl2 N O2'
_chemical_formula_moiety 'C8 H3 Cl2 N O2'
_chemical_formula_sum 'C8 H3 Cl2 N O2'
_chemical_formula_weight 216.01
_chemical_name_systematic
;
3,5-dichloro-4-cyanobenzoic acid
;
_space_group_IT_number 2
_symmetry_cell_setting triclinic
_symmetry_space_group_name_Hall '-P 1'
_symmetry_space_group_name_H-M 'P -1'
_atom_sites_solution_hydrogens geom
_atom_sites_solution_primary direct
_atom_sites_solution_secondary difmap
_audit_creation_method SHELXTL
_cell_angle_alpha 88.390(10)
_cell_angle_beta 84.790(10)
_cell_angle_gamma 81.230(10)
_cell_formula_units_Z 4
_cell_length_a 4.8859(17)
_cell_length_b 11.658(4)
_cell_length_c 15.891(6)
_cell_measurement_reflns_used 1911
_cell_measurement_temperature 174(2)
_cell_measurement_theta_max 25.1
_cell_measurement_theta_min 2.6
_cell_volume 890.8(6)
_computing_cell_refinement 'SAINT (Bruker, 2003)'
_computing_data_collection 'SMART (Bruker, 2003)'
_computing_data_reduction SAINT
_computing_molecular_graphics SHELXTL
_computing_publication_material SHELXTL
_computing_structure_refinement SHELXTL
_computing_structure_solution 'SHELXTL (Sheldrick, 1997)'
_diffrn_ambient_temperature 174(2)
_diffrn_measured_fraction_theta_full 0.994
_diffrn_measured_fraction_theta_max 0.994
_diffrn_measurement_device_type 'Bruker SMART 1K CCD area-detector'
_diffrn_measurement_method \w
_diffrn_radiation_monochromator graphite
_diffrn_radiation_source 'fine-focus sealed tube'
_diffrn_radiation_type MoK\a
_diffrn_radiation_wavelength 0.71073
_diffrn_reflns_av_R_equivalents 0.059
_diffrn_reflns_av_sigmaI/netI 0.033
_diffrn_reflns_limit_h_max 5
_diffrn_reflns_limit_h_min -5
_diffrn_reflns_limit_k_max 13
_diffrn_reflns_limit_k_min -13
_diffrn_reflns_limit_l_max 18
_diffrn_reflns_limit_l_min -18
_diffrn_reflns_number 11344
_diffrn_reflns_theta_full 25.11
_diffrn_reflns_theta_max 25.11
_diffrn_reflns_theta_min 1.29
_diffrn_standards_decay_% <1
_diffrn_standards_number 0
_exptl_absorpt_coefficient_mu 0.689
_exptl_absorpt_correction_T_max 0.93
_exptl_absorpt_correction_T_min 0.85
_exptl_absorpt_correction_type multi-scan
_exptl_absorpt_process_details
;
(TWINABS; Sheldrick, 2003; Blessing, 1995)
;
_exptl_crystal_colour 'pale yellow'
_exptl_crystal_density_diffrn 1.611
_exptl_crystal_density_method 'not measured'
_exptl_crystal_description prism
_exptl_crystal_F_000 432
_exptl_crystal_size_max 0.25
_exptl_crystal_size_mid 0.20
_exptl_crystal_size_min 0.10
_refine_diff_density_max 0.46
_refine_diff_density_min -0.34
_refine_ls_extinction_method none
_refine_ls_goodness_of_fit_ref 1.15
_refine_ls_hydrogen_treatment constr
_refine_ls_matrix_type full
_refine_ls_number_parameters 242
_refine_ls_number_reflns 3178
_refine_ls_number_restraints 0
_refine_ls_restrained_S_all 1.15
_refine_ls_R_factor_all 0.071
_refine_ls_R_factor_gt 0.056
_refine_ls_shift/su_max 0.001
_refine_ls_shift/su_mean 0.000
_refine_ls_structure_factor_coef Fsqd
_refine_ls_weighting_details 'calc w = 1/[\s^2^(Fo^2^)+(0.053P)^2^+1.6P] where P=(Fo^2^+2Fc^2^)/3'
_refine_ls_weighting_scheme calc
_refine_ls_wR_factor_gt 0.130
_refine_ls_wR_factor_ref 0.136
_reflns_number_gt 2660
_reflns_number_total 3178
_reflns_threshold_expression I>2\s(I)
_cod_data_source_file ln3011.cif
_cod_data_source_block I
_cod_database_code 2015508
_cod_database_fobs_code 2015508

loop_
_symmetry_equiv_pos_as_xyz
'x, y, z'
'-x, -y, -z'

loop_
_atom_site_type_symbol
_atom_site_label
_atom_site_fract_x
_atom_site_fract_y
_atom_site_fract_z
_atom_site_U_iso_or_equiv
_atom_site_adp_type
_atom_site_calc_flag
_atom_site_refinement_flags
_atom_site_occupancy
Cl Cl3A 0.2281(4) 0.32026(16) 0.70770(10) 0.0509(5) Uani d . 1
Cl Cl5A -0.1965(3) 0.39102(12) 1.03210(9) 0.0313(4) Uani d . 1
O O1A 0.8788(8) 0.0554(4) 0.8999(3) 0.0340(10) Uani d . 1
H H1A 1.0094 0.0130 0.9217 0.051 Uiso calc PR 0.71(10)
O O2A 0.7062(9) 0.0799(4) 1.0352(2) 0.0323(10) Uani d . 1
H H2A 0.8678 0.0490 1.0443 0.049 Uiso calc PR 0.29(10)
N N1A -0.3472(11) 0.5046(5) 0.8221(4) 0.0451(14) Uani d . 1
C C1A 0.4634(11) 0.1847(5) 0.9264(4) 0.0260(12) Uani d . 1
C C2A 0.4493(11) 0.2062(5) 0.8411(4) 0.0280(13) Uani d . 1
H H2A' 0.5819 0.1648 0.8011 0.034 Uiso calc R 1
C C3A 0.2389(12) 0.2890(5) 0.8144(4) 0.0327(13) Uani d . 1
C C4A 0.0391(11) 0.3477(5) 0.8726(4) 0.0268(12) Uani d . 1
C C5A 0.0536(11) 0.3228(4) 0.9586(4) 0.0236(12) Uani d . 1
C C6A 0.2679(11) 0.2427(5) 0.9867(4) 0.0242(12) Uani d . 1
H H6A 0.2814 0.2277 1.0454 0.029 Uiso calc R 1
C C7A 0.6960(11) 0.1006(4) 0.9595(4) 0.0250(13) Uani d . 1
C C8A -0.1740(12) 0.4353(5) 0.8443(4) 0.0311(13) Uani d . 1
Cl Cl3B 0.9586(4) 0.19421(17) 0.20901(10) 0.0568(6) Uani d . 1
Cl Cl5B 1.1722(3) 0.11078(12) 0.53543(9) 0.0326(4) Uani d . 1
O O1B 0.1863(8) 0.4529(4) 0.3966(2) 0.0339(10) Uani d . 1
H H1B 0.0361 0.4900 0.4178 0.051 Uiso calc PR 0.69(9)
O O2B 0.2681(8) 0.4204(3) 0.5326(2) 0.0296(10) Uani d . 1
H H2B 0.2045 0.4907 0.5406 0.044 Uiso calc PR 0.31(9)
N N1B 1.4569(12) 0.0040(5) 0.3254(4) 0.0507(15) Uani d . 1
C C1B 0.5837(11) 0.3219(5) 0.4266(4) 0.0266(13) Uani d . 1
C C2B 0.6495(12) 0.3026(5) 0.3401(4) 0.0299(13) Uani d . 1
H H2B' 0.5409 0.3445 0.2995 0.036 Uiso calc R 1
C C3B 0.8771(12) 0.2209(5) 0.3153(4) 0.0307(13) Uani d . 1
C C4B 1.0389(11) 0.1584(5) 0.3750(4) 0.0278(13) Uani d . 1
C C5B 0.9694(12) 0.1831(5) 0.4608(4) 0.0254(12) Uani d . 1
C C6B 0.7422(11) 0.2630(5) 0.4869(4) 0.0279(13) Uani d . 1
H H6B 0.6946 0.2776 0.5453 0.033 Uiso calc R 1
C C7B 0.3315(11) 0.4048(5) 0.4571(4) 0.0254(13) Uani d . 1
C C8B 1.2695(12) 0.0721(5) 0.3481(4) 0.0354(14) Uani d . 1

loop_
_atom_site_aniso_label
_atom_site_aniso_U_11
_atom_site_aniso_U_22
_atom_site_aniso_U_33
_atom_site_aniso_U_12
_atom_site_aniso_U_13
_atom_site_aniso_U_23
Cl3A 0.0619(11) 0.0530(11) 0.0291(9) 0.0205(9) -0.0068(7) 0.0005(7)
Cl5A 0.0273(8) 0.0259(9) 0.0385(9) 0.0015(6) 0.0008(6) -0.0022(6)
O1A 0.028(2) 0.032(2) 0.040(2) 0.0045(19) -0.0071(19) -0.0030(19)
O2A 0.032(2) 0.029(2) 0.035(2) 0.0018(19) -0.0109(18) 0.0051(18)
N1A 0.039(3) 0.042(3) 0.050(3) 0.010(3) -0.006(3) 0.003(3)
C1A 0.028(3) 0.018(3) 0.033(3) -0.006(2) -0.005(2) 0.001(2)
C2A 0.029(3) 0.019(3) 0.035(3) 0.002(2) -0.006(2) -0.003(2)
C3A 0.039(3) 0.027(3) 0.032(3) -0.005(3) -0.003(3) 0.000(3)
C4A 0.024(3) 0.019(3) 0.037(3) 0.000(2) -0.006(2) -0.002(2)
C5A 0.021(3) 0.009(3) 0.039(3) 0.002(2) -0.001(2) -0.004(2)
C6A 0.027(3) 0.020(3) 0.028(3) -0.009(2) -0.006(2) 0.002(2)
C7A 0.022(3) 0.013(3) 0.040(4) -0.005(2) -0.006(2) -0.001(2)
C8A 0.033(3) 0.021(3) 0.038(3) 0.002(3) -0.003(3) -0.005(3)
Cl3B 0.0701(13) 0.0587(13) 0.0305(10) 0.0205(10) 0.0050(8) -0.0037(8)
Cl5B 0.0311(8) 0.0273(9) 0.0390(9) 0.0009(7) -0.0107(6) 0.0026(6)
O1B 0.030(2) 0.037(2) 0.030(2) 0.0113(18) -0.0039(17) 0.0014(18)
O2B 0.028(2) 0.026(2) 0.032(2) 0.0051(18) -0.0001(17) 0.0011(17)
N1B 0.051(4) 0.048(4) 0.046(3) 0.017(3) -0.002(3) -0.006(3)
C1B 0.020(3) 0.023(3) 0.036(3) 0.000(2) -0.005(2) 0.002(2)
C2B 0.030(3) 0.027(3) 0.031(3) 0.002(2) -0.006(2) 0.004(2)
C3B 0.031(3) 0.027(3) 0.031(3) 0.003(2) 0.001(2) -0.001(2)
C4B 0.024(3) 0.024(3) 0.035(3) -0.005(2) 0.002(2) -0.001(2)
C5B 0.025(3) 0.021(3) 0.030(3) -0.007(2) -0.004(2) 0.005(2)
C6B 0.028(3) 0.024(3) 0.030(3) 0.000(2) -0.001(2) -0.005(2)
C7B 0.025(3) 0.021(3) 0.030(3) -0.003(2) -0.002(2) 0.004(2)
C8B 0.029(3) 0.032(3) 0.042(4) 0.005(3) 0.000(3) 0.002(3)

loop_
_atom_type_symbol
_atom_type_description
_atom_type_scat_dispersion_real
_atom_type_scat_dispersion_imag
_atom_type_scat_source
C C 0.0033 0.0016 'International Tables Vol C Tables 4.2.6.8 and 6.1.1.4'
H H 0.0000 0.0000 'International Tables Vol C Tables 4.2.6.8 and 6.1.1.4'
N N 0.0061 0.0033 'International Tables Vol C Tables 4.2.6.8 and 6.1.1.4'
O O 0.0106 0.0060 'International Tables Vol C Tables 4.2.6.8 and 6.1.1.4'
Cl Cl 0.1484 0.1585 'International Tables Vol C Tables 4.2.6.8 and 6.1.1.4'

loop_
_geom_angle_atom_site_label_1
_geom_angle_atom_site_label_2
_geom_angle_atom_site_label_3
_geom_angle
C7A O1A H1A 109.5
C7A O2A H2A 109.5
C2A C1A C6A 121.8(5)
C2A C1A C7A 121.5(5)
C6A C1A C7A 116.7(5)
C1A C2A C3A 119.0(5)
C1A C2A H2A' 120.5
C3A C2A H2A' 120.5
C2A C3A C4A 120.8(5)
C2A C3A Cl3A 119.2(5)
C4A C3A Cl3A 120.0(4)
C3A C4A C5A 119.2(5)
C3A C4A C8A 120.3(5)
C5A C4A C8A 120.5(5)
C6A C5A C4A 120.8(5)
C6A C5A Cl5A 118.8(4)
C4A C5A Cl5A 120.3(4)
C5A C6A C1A 118.3(5)
C5A C6A H6A 120.8
C1A C6A H6A 120.8
O2A C7A O1A 125.3(5)
O2A C7A C1A 121.6(5)
O1A C7A C1A 113.2(5)
N1A C8A C4A 179.2(7)
C7B O1B H1B 109.5
C7B O2B H2B 109.5
C6B C1B C2B 121.8(5)
C6B C1B C7B 117.7(5)
C2B C1B C7B 120.5(5)
C3B C2B C1B 118.3(5)
C3B C2B H2B' 120.8
C1B C2B H2B' 120.8
C2B C3B C4B 121.2(5)
C2B C3B Cl3B 119.0(5)
C4B C3B Cl3B 119.7(4)
C5B C4B C3B 118.4(5)
C5B C4B C8B 121.2(5)
C3B C4B C8B 120.4(5)
C6B C5B C4B 121.3(5)
C6B C5B Cl5B 119.4(4)
C4B C5B Cl5B 119.3(4)
C5B C6B C1B 119.0(5)
C5B C6B H6B 120.5
C1B C6B H6B 120.5
O2B C7B O1B 124.8(5)
O2B C7B C1B 121.2(5)
O1B C7B C1B 114.0(5)
N1B C8B C4B 178.8(8)

loop_
_geom_bond_atom_site_label_1
_geom_bond_atom_site_label_2
_geom_bond_distance
Cl3A C3A 1.728(6)
Cl5A C5A 1.728(5)
O1A C7A 1.305(7)
O1A H1A 0.8400
O2A C7A 1.225(7)
O2A H2A 0.8400
N1A C8A 1.150(7)
C1A C2A 1.378(8)
C1A C6A 1.400(8)
C1A C7A 1.506(8)
C2A C3A 1.386(8)
C2A H2A' 0.9500
C3A C4A 1.395(8)
C4A C5A 1.395(8)
C4A C8A 1.436(8)
C5A C6A 1.389(7)
C6A H6A 0.9500
Cl3B C3B 1.725(6)
Cl5B C5B 1.733(6)
O1B C7B 1.309(7)
O1B H1B 0.8400
O2B C7B 1.223(7)
O2B H2B 0.8400
N1B C8B 1.154(8)
C1B C6B 1.388(8)
C1B C2B 1.399(8)
C1B C7B 1.497(7)
C2B C3B 1.385(8)
C2B H2B' 0.9500
C3B C4B 1.406(8)
C4B C5B 1.403(8)
C4B C8B 1.434(8)
C5B C6B 1.376(8)
C6B H6B 0.9500

loop_
_geom_torsion_atom_site_label_1
_geom_torsion_atom_site_label_2
_geom_torsion_atom_site_label_3
_geom_torsion_atom_site_label_4
_geom_torsion
C6A C1A C2A C3A 1.2(8)
C7A C1A C2A C3A -176.6(5)
C1A C2A C3A C4A -1.8(9)
C1A C2A C3A Cl3A 177.5(4)
C2A C3A C4A C5A 0.3(9)
Cl3A C3A C4A C5A -178.9(4)
C2A C3A C4A C8A 178.5(6)
Cl3A C3A C4A C8A -0.7(8)
C3A C4A C5A C6A 1.7(8)
C8A C4A C5A C6A -176.5(5)
C3A C4A C5A Cl5A -178.1(4)
C8A C4A C5A Cl5A 3.7(8)
C4A C5A C6A C1A -2.2(8)
Cl5A C5A C6A C1A 177.6(4)
C2A C1A C6A C5A 0.7(8)
C7A C1A C6A C5A 178.7(5)
C2A C1A C7A O2A -178.7(5)
C6A C1A C7A O2A 3.3(8)
C2A C1A C7A O1A 1.9(7)
C6A C1A C7A O1A -176.0(5)
C6B C1B C2B C3B 1.1(9)
C7B C1B C2B C3B -176.8(5)
C1B C2B C3B C4B 0.0(9)
C1B C2B C3B Cl3B 179.0(4)
C2B C3B C4B C5B -1.8(9)
Cl3B C3B C4B C5B 179.2(4)
C2B C3B C4B C8B 178.4(6)
Cl3B C3B C4B C8B -0.6(8)
C3B C4B C5B C6B 2.6(8)
C8B C4B C5B C6B -177.6(6)
C3B C4B C5B Cl5B -177.9(4)
C8B C4B C5B Cl5B 1.8(8)
C4B C5B C6B C1B -1.6(8)
Cl5B C5B C6B C1B 178.9(4)
C2B C1B C6B C5B -0.3(8)
C7B C1B C6B C5B 177.6(5)
C6B C1B C7B O2B 0.3(8)
C2B C1B C7B O2B 178.3(6)
C6B C1B C7B O1B -177.1(5)
C2B C1B C7B O1B 0.9(8)
